data_4300610
loop_
_publ_author_name
'Beatrice Buchin'
'Christian Gemel'
'Thomas Cadenbach'
'Roland Fischer'

_publ_section_title
;
Coordination Chemistry of Ga(C5Me4Ph)...
;
_journal_name_full 'Inorganic Chemistry'
_journal_paper_doi 10.1021/ic051658m
_journal_year 2006
_chemical_formula_sum 'C68 H86 Ga4 O Pd3 Si2'
_chemical_formula_weight 1573.63
_space_group_IT_number 2
_symmetry_cell_setting triclinic
_symmetry_space_group_name_Hall '-P 1'
_symmetry_space_group_name_H-M 'P -1'
_cell_angle_alpha 97.25(2)
_cell_angle_beta 96.51(2)
_cell_angle_gamma 101.04(2)
_cell_formula_units_Z 2
_cell_length_a 12.546(3)
_cell_length_b 13.577(4)
_cell_length_c 20.051(5)
_cell_measurement_temperature 104(2)
_cell_volume 3292.2(15)
_diffrn_ambient_temperature 104(2)
_exptl_crystal_density_diffrn 1.587
_cod_depositor_comments
;
The following automatic conversions were performed:
'_symmetry_cell_setting' value 'Triclinic' changed to 'triclinic'
according to '/home/saulius/struct/CIF-dictionaries/cif_core.dic'
dictionary named 'cif_core.dic' version 2.4.1 from 2010-06-29.

Automatic conversion script
Id: cif_fix_enum 1527 2010-12-29 10:47:43Z saulius 
;
_cod_database_code 4300610

loop_
_symmetry_equiv_pos_as_xyz
'x, y, z'
'-x, -y, -z'

loop_
_atom_site_label
_atom_site_type_symbol
_atom_site_fract_x
_atom_site_fract_y
_atom_site_fract_z
_atom_site_U_iso_or_equiv
_atom_site_adp_type
_atom_site_occupancy
_atom_site_symmetry_multiplicity
_atom_site_calc_flag
_atom_site_refinement_flags
_atom_site_disorder_assembly
_atom_site_disorder_group
Pd1 Pd 0.68519(3) 0.29686(3) 0.22792(2) 0.01856(12) Uani 1 1 d . A .
Pd2 Pd 0.86386(3) 0.23200(3) 0.25596(2) 0.01787(12) Uani 1 1 d . . .
Pd3 Pd 0.66863(4) 0.13413(3) 0.29977(2) 0.02471(13) Uani 1 1 d . A .
Ga4 Ga 0.85755(5) 0.38520(5) 0.19523(3) 0.02281(16) Uani 1 1 d . A .
Ga1 Ga 0.69608(5) 0.11603(5) 0.17813(3) 0.02145(16) Uani 1 1 d . A .
Ga2 Ga 0.52514(5) 0.36013(5) 0.20031(4) 0.03182(19) Uani 1 1 d . . .
Ga3 Ga 0.75962(5) 0.30778(5) 0.35192(3) 0.02149(16) Uani 1 1 d . A .
Si2 Si 0.74558(17) -0.05215(14) 0.35944(10) 0.0370(5) Uani 1 1 d . . .
C323 C 0.8965(5) 0.4348(4) 0.4168(3) 0.0230(14) Uani 1 1 d . . .
O2 O 0.8400(4) -0.0216(3) 0.3121(3) 0.0421(12) Uani 1 1 d . A .
C421 C 1.0161(5) 0.4813(4) 0.1598(3) 0.0260(15) Uani 1 1 d . . .
C122 C 0.7145(5) 0.0000(4) 0.0849(3) 0.0256(14) Uani 1 1 d . . .
C423 C 0.8603(5) 0.5480(4) 0.1567(4) 0.0315(16) Uani 1 1 d . . .
C124 C 0.5550(4) 0.0591(4) 0.0847(3) 0.0192(13) Uani 1 1 d . . .
C123 C 0.6587(5) 0.0744(4) 0.0614(3) 0.0251(14) Uani 1 1 d . A .
C313 C 1.0032(5) 0.4637(5) 0.3910(3) 0.0321(16) Uani 1 1 d . A .
H31A H 1.0521 0.5178 0.4237 0.048 Uiso 1 1 calc R . .
H31B H 0.9906 0.4878 0.3473 0.048 Uiso 1 1 calc R . .
H31C H 1.0371 0.4044 0.3850 0.048 Uiso 1 1 calc R . .
C221 C 0.3322(5) 0.3170(5) 0.1789(4) 0.0322(16) Uani 1 1 d . A .
C113 C 0.6992(5) 0.1471(5) 0.0156(3) 0.0333(16) Uani 1 1 d . . .
H11A H 0.6749 0.1156 -0.0318 0.050 Uiso 1 1 calc R A .
H11B H 0.7796 0.1649 0.0239 0.050 Uiso 1 1 calc R . .
H11C H 0.6699 0.2086 0.0245 0.050 Uiso 1 1 calc R . .
C422 C 0.9659(5) 0.5539(5) 0.1937(3) 0.0289(15) Uani 1 1 d . A .
C32 C 0.5675(6) 0.0494(5) 0.3635(4) 0.0396(18) Uani 1 1 d . . .
H32A H 0.5931 0.0639 0.4130 0.048 Uiso 1 1 calc R A .
H32B H 0.4871 0.0409 0.3519 0.048 Uiso 1 1 calc R . .
C235 C 0.3357(5) 0.2300(7) 0.3893(4) 0.054(2) Uani 1 1 d . . .
H23A H 0.3495 0.1673 0.4008 0.065 Uiso 1 1 calc R . .
C431 C 0.9596(5) 0.3520(5) 0.0482(3) 0.0275(15) Uani 1 1 d . . .
C225 C 0.3640(5) 0.3811(5) 0.2440(4) 0.040(2) Uani 1 1 d . A .
C432 C 0.9408(5) 0.3618(5) -0.0205(3) 0.0369(17) Uani 1 1 d . A .
H43A H 0.9147 0.4189 -0.0333 0.044 Uiso 1 1 calc R . .
C321 C 0.7180(5) 0.4287(4) 0.4370(3) 0.0269(15) Uani 1 1 d . . .
C322 C 0.8011(5) 0.4763(4) 0.4030(3) 0.0247(14) Uani 1 1 d . A .
C131 C 0.4036(5) 0.0046(5) 0.1956(3) 0.0309(16) Uani 1 1 d . A .
H13A H 0.4341 0.0754 0.2023 0.037 Uiso 1 1 calc R . .
C121 C 0.6464(5) -0.0607(4) 0.1226(3) 0.0265(15) Uani 1 1 d . A .
C425 C 0.9396(5) 0.4296(5) 0.1010(3) 0.0253(14) Uani 1 1 d . A .
C211 C 0.2615(5) 0.2117(4) 0.1652(3) 0.0314(16) Uani 1 1 d . . .
H21A H 0.1841 0.2160 0.1579 0.047 Uiso 1 1 calc R A .
H21B H 0.2748 0.1765 0.2041 0.047 Uiso 1 1 calc R . .
H21C H 0.2796 0.1739 0.1245 0.047 Uiso 1 1 calc R . .
C31 C 0.6169(5) -0.0170(5) 0.3255(4) 0.0331(17) Uani 1 1 d . A .
H31D H 0.5672 -0.0680 0.2894 0.040 Uiso 1 1 calc R . .
C435 C 1.0184(5) 0.1965(6) 0.0146(4) 0.0410(18) Uani 1 1 d . . .
H43B H 1.0461 0.1398 0.0267 0.049 Uiso 1 1 calc R A .
C325 C 0.7619(5) 0.3565(5) 0.4727(3) 0.0267(15) Uani 1 1 d . A .
C314 C 0.9529(5) 0.3029(5) 0.4874(4) 0.0357(17) Uani 1 1 d . . .
H31E H 0.9900 0.3382 0.5321 0.054 Uiso 1 1 calc R A .
H31F H 1.0073 0.2977 0.4564 0.054 Uiso 1 1 calc R . .
H31G H 0.9140 0.2347 0.4917 0.054 Uiso 1 1 calc R . .
C231 C 0.3413(5) 0.3509(6) 0.3094(4) 0.045(2) Uani 1 1 d . . .
C136 C 0.4530(5) -0.0611(4) 0.1564(3) 0.0262(15) Uani 1 1 d . . .
C236 C 0.3623(5) 0.2601(6) 0.3286(4) 0.0414(19) Uani 1 1 d . A .
H23B H 0.3957 0.2182 0.2994 0.050 Uiso 1 1 calc R . .
C332 C 0.5986(6) 0.2430(5) 0.5029(4) 0.045(2) Uani 1 1 d . A .
H33A H 0.5591 0.2446 0.4599 0.054 Uiso 1 1 calc R . .
C311 C 0.6071(5) 0.4533(5) 0.4399(4) 0.0440(19) Uani 1 1 d . A .
H31H H 0.6107 0.5049 0.4795 0.066 Uiso 1 1 calc R . .
H31I H 0.5542 0.3918 0.4439 0.066 Uiso 1 1 calc R . .
H31J H 0.5839 0.4793 0.3984 0.066 Uiso 1 1 calc R . .
C413 C 0.7819(6) 0.6148(5) 0.1739(4) 0.0434(19) Uani 1 1 d . A .
H41A H 0.7981 0.6763 0.1528 0.065 Uiso 1 1 calc R . .
H41B H 0.7897 0.6337 0.2233 0.065 Uiso 1 1 calc R . .
H41C H 0.7066 0.5782 0.1568 0.065 Uiso 1 1 calc R . .
C111 C 0.6728(6) -0.1482(5) 0.1543(4) 0.0387(18) Uani 1 1 d . . .
H11D H 0.6447 -0.2111 0.1224 0.058 Uiso 1 1 calc R A .
H11E H 0.6384 -0.1523 0.1957 0.058 Uiso 1 1 calc R . .
H11F H 0.7525 -0.1387 0.1658 0.058 Uiso 1 1 calc R . .
C331 C 0.7073(6) 0.2963(5) 0.5206(4) 0.0380(18) Uani 1 1 d . . .
C125 C 0.5477(5) -0.0230(4) 0.1228(3) 0.0214(14) Uani 1 1 d . A .
C134 C 0.2688(6) -0.1338(6) 0.2158(5) 0.054(2) Uani 1 1 d . A .
H13B H 0.2052 -0.1583 0.2354 0.065 Uiso 1 1 calc R . .
C112 C 0.8192(6) -0.0208(6) 0.0632(4) 0.047(2) Uani 1 1 d . A .
H11G H 0.8026 -0.0728 0.0227 0.071 Uiso 1 1 calc R . .
H11H H 0.8605 -0.0450 0.0999 0.071 Uiso 1 1 calc R . .
H11I H 0.8630 0.0417 0.0526 0.071 Uiso 1 1 calc R . .
C224 C 0.4202(5) 0.4782(5) 0.2306(5) 0.047(2) Uani 1 1 d . A .
C324 C 0.8726(5) 0.3613(4) 0.4598(3) 0.0248(14) Uani 1 1 d . A .
C412 C 1.0228(6) 0.6321(5) 0.2534(4) 0.0394(18) Uani 1 1 d . . .
H41D H 1.0599 0.6929 0.2371 0.059 Uiso 1 1 calc R A .
H41E H 1.0769 0.6043 0.2803 0.059 Uiso 1 1 calc R . .
H41F H 0.9686 0.6500 0.2818 0.059 Uiso 1 1 calc R . .
C132 C 0.4075(6) -0.1656(5) 0.1488(4) 0.0393(18) Uani 1 1 d . A .
H13C H 0.4395 -0.2125 0.1227 0.047 Uiso 1 1 calc R . .
C114 C 0.4681(5) 0.1164(4) 0.0660(3) 0.0258(14) Uani 1 1 d . A .
H11J H 0.4189 0.0786 0.0257 0.039 Uiso 1 1 calc R . .
H11K H 0.5025 0.1833 0.0564 0.039 Uiso 1 1 calc R . .
H11L H 0.4260 0.1251 0.1039 0.039 Uiso 1 1 calc R . .
C234 C 0.2893(6) 0.2904(8) 0.4328(4) 0.064(3) Uani 1 1 d . A .
H23C H 0.2712 0.2703 0.4745 0.077 Uiso 1 1 calc R . .
C424 C 0.8438(5) 0.4714(4) 0.0997(3) 0.0268(15) Uani 1 1 d . A .
C212 C 0.3430(6) 0.3366(5) 0.0525(4) 0.047(2) Uani 1 1 d . . .
H21D H 0.2727 0.3518 0.0351 0.071 Uiso 1 1 calc R A .
H21E H 0.3385 0.2632 0.0438 0.071 Uiso 1 1 calc R . .
H21F H 0.4011 0.3712 0.0297 0.071 Uiso 1 1 calc R . .
C436 C 0.9991(5) 0.2670(5) 0.0645(3) 0.0327(16) Uani 1 1 d . A .
H43C H 1.0127 0.2581 0.1107 0.039 Uiso 1 1 calc R . .
C42 C 0.7239(6) -0.1918(5) 0.3568(4) 0.053(2) Uani 1 1 d . . .
H42A H 0.7925 -0.2096 0.3748 0.079 Uiso 1 1 calc R . .
H42B H 0.7009 -0.2255 0.3098 0.079 Uiso 1 1 calc R . .
H42C H 0.6669 -0.2141 0.3845 0.079 Uiso 1 1 calc R . .
C41 C 0.7904(7) 0.0115(6) 0.4477(4) 0.065(3) Uani 1 1 d . . .
H41G H 0.8018 0.0852 0.4489 0.098 Uiso 1 1 calc R . .
H41H H 0.8592 -0.0063 0.4652 0.098 Uiso 1 1 calc R . .
H41I H 0.7340 -0.0105 0.4758 0.098 Uiso 1 1 calc R . .
C135 C 0.3125(6) -0.0293(6) 0.2250(4) 0.047(2) Uani 1 1 d . . .
H13D H 0.2798 0.0171 0.2511 0.057 Uiso 1 1 calc R A .
C222 C 0.3683(5) 0.3726(5) 0.1271(4) 0.0379(18) Uani 1 1 d . A .
C411 C 1.1310(5) 0.4698(5) 0.1766(4) 0.0378(18) Uani 1 1 d . A .
H41J H 1.1799 0.5184 0.1557 0.057 Uiso 1 1 calc R . .
H41K H 1.1370 0.4006 0.1593 0.057 Uiso 1 1 calc R . .
H41L H 1.1520 0.4830 0.2260 0.057 Uiso 1 1 calc R . .
C312 C 0.7906(6) 0.5589(5) 0.3606(4) 0.045(2) Uani 1 1 d . . .
H31K H 0.8111 0.6251 0.3897 0.068 Uiso 1 1 calc R A .
H31L H 0.7145 0.5487 0.3387 0.068 Uiso 1 1 calc R . .
H31M H 0.8392 0.5568 0.3257 0.068 Uiso 1 1 calc R . .
C232 C 0.2940(6) 0.4108(7) 0.3547(5) 0.065(3) Uani 1 1 d . A .
H23D H 0.2786 0.4731 0.3437 0.079 Uiso 1 1 calc R . .
C333 C 0.5486(7) 0.1870(6) 0.5493(4) 0.062(3) Uani 1 1 d . . .
H33B H 0.4756 0.1489 0.5371 0.074 Uiso 1 1 calc R A .
C334 C 0.6028(9) 0.1868(7) 0.6108(5) 0.085(4) Uani 1 1 d . A .
H33C H 0.5679 0.1498 0.6423 0.102 Uiso 1 1 calc R . .
C336 C 0.7596(7) 0.2934(6) 0.5829(4) 0.063(3) Uani 1 1 d . A .
H33D H 0.8334 0.3292 0.5956 0.076 Uiso 1 1 calc R . .
C133 C 0.3162(6) -0.2011(6) 0.1791(4) 0.051(2) Uani 1 1 d . . .
H13E H 0.2869 -0.2719 0.1743 0.061 Uiso 1 1 calc R A .
C335 C 0.7086(8) 0.2400(7) 0.6279(4) 0.087(4) Uani 1 1 d . . .
H33E H 0.7470 0.2399 0.6716 0.105 Uiso 1 1 calc R A .
C214 C 0.4661(6) 0.5708(5) 0.2839(5) 0.076(3) Uani 1 1 d . . .
H21G H 0.4099 0.6111 0.2894 0.114 Uiso 1 1 calc R A .
H21H H 0.5301 0.6120 0.2695 0.114 Uiso 1 1 calc R . .
H21I H 0.4882 0.5491 0.3273 0.114 Uiso 1 1 calc R . .
C434 C 0.9980(6) 0.2068(6) -0.0529(4) 0.050(2) Uani 1 1 d . A .
H43D H 1.0105 0.1571 -0.0872 0.060 Uiso 1 1 calc R . .
C223 C 0.4215(6) 0.4727(5) 0.1607(5) 0.054(2) Uani 1 1 d . A .
C233 C 0.2697(7) 0.3801(9) 0.4151(5) 0.079(3) Uani 1 1 d . . .
H23E H 0.2384 0.4223 0.4453 0.095 Uiso 1 1 calc R A .
C433 C 0.9597(6) 0.2893(6) -0.0699(4) 0.049(2) Uani 1 1 d . . .
H43E H 0.9460 0.2968 -0.1164 0.058 Uiso 1 1 calc R A .
C414 C 0.7429(5) 0.4432(5) 0.0478(4) 0.045(2) Uani 1 1 d . . .
H41M H 0.7512 0.4862 0.0122 0.067 Uiso 1 1 calc R A .
H41N H 0.6790 0.4533 0.0697 0.067 Uiso 1 1 calc R . .
H41O H 0.7325 0.3718 0.0277 0.067 Uiso 1 1 calc R . .
Si1 Si 0.96584(15) 0.02798(14) 0.30340(10) 0.0326(5) Uani 1 1 d . . .
C213 C 0.4648(6) 0.5585(6) 0.1231(5) 0.071(3) Uani 1 1 d . . .
H21J H 0.4063 0.5945 0.1113 0.107 Uiso 1 1 calc R A .
H21K H 0.4897 0.5307 0.0815 0.107 Uiso 1 1 calc R . .
H21L H 0.5264 0.6057 0.1521 0.107 Uiso 1 1 calc R . .
C12 C 1.0630(8) 0.0114(11) 0.3726(6) 0.129(6) Uani 1 1 d . A .
H12A H 1.0541 -0.0609 0.3762 0.194 Uiso 1 1 calc R . .
H12B H 1.0499 0.0484 0.4151 0.194 Uiso 1 1 calc R . .
H12C H 1.1377 0.0379 0.3640 0.194 Uiso 1 1 calc R . .
C11 C 0.9941(8) -0.0394(11) 0.2261(7) 0.174(9) Uani 1 1 d . A .
H11M H 0.9775 -0.1125 0.2277 0.262 Uiso 1 1 calc R . .
H11N H 1.0717 -0.0176 0.2216 0.262 Uiso 1 1 calc R . .
H11O H 0.9485 -0.0246 0.1872 0.262 Uiso 1 1 calc R . .
C51A C 0.9938(7) 0.1681(6) 0.3072(5) 0.027(3) Uiso 0.746(16) 1 d P A 1
H51A H 1.0187 0.2036 0.3548 0.033 Uiso 0.746(16) 1 calc PR A 1
C52A C 1.0368(8) 0.2232(8) 0.2623(6) 0.026(3) Uiso 0.746(16) 1 d P A 1
H52A H 1.0583 0.1849 0.2225 0.031 Uiso 0.746(16) 1 calc PR A 1
H52B H 1.0907 0.2866 0.2814 0.031 Uiso 0.746(16) 1 calc PR A 1
C51B C 0.9796(17) 0.1278(16) 0.2497(12) 0.019(7) Uiso 0.254(16) 1 d P A 2
H51B H 0.9976 0.1077 0.2033 0.023 Uiso 0.254(16) 1 calc PR A 2
C52B C 1.036(2) 0.225(2) 0.2833(17) 0.015(8) Uiso 0.254(16) 1 d P A 2
H52C H 1.0895 0.2643 0.2585 0.019 Uiso 0.254(16) 1 calc PR A 2
H52D H 1.0622 0.2309 0.3324 0.019 Uiso 0.254(16) 1 calc PR A 2

loop_
_atom_site_aniso_label
_atom_site_aniso_U_11
_atom_site_aniso_U_22
_atom_site_aniso_U_33
_atom_site_aniso_U_23
_atom_site_aniso_U_13
_atom_site_aniso_U_12
Pd1 0.0163(2) 0.0178(2) 0.0202(3) 0.00121(18) -0.00201(19) 0.00380(19)
Pd2 0.0157(2) 0.0199(2) 0.0179(3) 0.00239(19) 0.00059(19) 0.00472(19)
Pd3 0.0317(3) 0.0195(3) 0.0191(3) 0.0009(2) 0.0018(2) -0.0015(2)
Ga4 0.0217(4) 0.0210(4) 0.0250(4) 0.0063(3) 0.0004(3) 0.0025(3)
Ga1 0.0221(4) 0.0213(3) 0.0176(4) -0.0013(3) -0.0016(3) 0.0019(3)
Ga2 0.0206(4) 0.0255(4) 0.0471(5) 0.0032(3) -0.0072(3) 0.0077(3)
Ga3 0.0212(4) 0.0207(3) 0.0191(4) -0.0027(3) -0.0003(3) 0.0016(3)
Si2 0.0480(12) 0.0254(10) 0.0343(12) 0.0103(9) -0.0004(9) -0.0005(9)
C323 0.026(3) 0.019(3) 0.016(3) -0.008(3) -0.004(3) -0.005(3)
O2 0.038(3) 0.036(3) 0.048(3) 0.012(2) -0.003(2) 0.000(2)
C421 0.026(3) 0.022(3) 0.026(4) 0.012(3) 0.002(3) -0.007(3)
C122 0.025(3) 0.026(3) 0.024(4) -0.002(3) -0.006(3) 0.009(3)
C423 0.027(4) 0.018(3) 0.050(5) 0.014(3) 0.003(3) 0.004(3)
C124 0.018(3) 0.019(3) 0.018(3) -0.001(2) -0.002(2) 0.003(3)
C123 0.027(3) 0.022(3) 0.019(4) -0.005(3) -0.009(3) -0.001(3)
C313 0.031(4) 0.027(4) 0.034(4) 0.001(3) 0.008(3) -0.003(3)
C221 0.017(3) 0.030(4) 0.044(5) -0.008(3) -0.009(3) 0.009(3)
C113 0.037(4) 0.035(4) 0.024(4) 0.002(3) -0.008(3) 0.007(3)
C422 0.033(4) 0.028(4) 0.022(4) 0.009(3) 0.001(3) -0.004(3)
C32 0.052(5) 0.036(4) 0.030(4) 0.014(3) 0.012(4) -0.002(4)
C235 0.021(4) 0.086(6) 0.044(5) -0.014(4) 0.006(4) -0.004(4)
C431 0.024(3) 0.034(4) 0.026(4) 0.013(3) 0.006(3) 0.002(3)
C225 0.016(3) 0.038(4) 0.059(6) -0.019(4) -0.020(3) 0.018(3)
C432 0.038(4) 0.047(4) 0.023(4) 0.011(3) 0.000(3) 0.000(3)
C321 0.024(3) 0.020(3) 0.029(4) -0.012(3) -0.003(3) 0.001(3)
C322 0.034(4) 0.015(3) 0.018(4) -0.006(3) -0.004(3) 0.000(3)
C131 0.023(3) 0.039(4) 0.027(4) 0.007(3) -0.001(3) 0.000(3)
C121 0.034(4) 0.014(3) 0.027(4) -0.005(3) -0.001(3) 0.003(3)
C425 0.027(3) 0.031(3) 0.018(4) 0.012(3) 0.002(3) 0.001(3)
C211 0.019(3) 0.034(4) 0.039(4) -0.006(3) -0.002(3) 0.011(3)
C31 0.038(4) 0.017(3) 0.041(5) 0.011(3) 0.011(3) -0.009(3)
C435 0.031(4) 0.055(5) 0.039(5) 0.001(4) 0.013(3) 0.014(3)
C325 0.026(3) 0.034(4) 0.011(3) -0.013(3) -0.005(3) 0.001(3)
C314 0.037(4) 0.033(4) 0.032(4) 0.004(3) -0.009(3) 0.005(3)
C231 0.018(4) 0.057(5) 0.049(5) -0.020(4) -0.014(3) 0.012(3)
C136 0.025(3) 0.024(3) 0.026(4) 0.006(3) -0.003(3) -0.001(3)
C236 0.020(4) 0.052(5) 0.042(5) -0.020(4) 0.001(3) -0.002(3)
C332 0.038(4) 0.046(4) 0.039(5) -0.012(4) 0.013(4) -0.011(4)
C311 0.030(4) 0.041(4) 0.053(5) -0.018(4) -0.002(3) 0.010(3)
C413 0.050(5) 0.035(4) 0.046(5) 0.010(3) 0.003(4) 0.011(4)
C111 0.046(4) 0.029(4) 0.040(5) 0.006(3) -0.006(3) 0.010(3)
C331 0.040(4) 0.036(4) 0.033(5) 0.000(3) 0.010(3) -0.004(3)
C125 0.026(3) 0.016(3) 0.016(3) -0.005(2) -0.005(3) 0.001(3)
C134 0.030(4) 0.062(6) 0.070(6) 0.028(5) 0.010(4) -0.006(4)
C112 0.038(4) 0.061(5) 0.048(5) 0.008(4) 0.008(4) 0.020(4)
C224 0.025(4) 0.033(4) 0.076(7) -0.010(4) -0.020(4) 0.016(3)
C324 0.029(4) 0.020(3) 0.019(4) -0.001(3) -0.005(3) -0.003(3)
C412 0.045(4) 0.030(4) 0.035(4) 0.005(3) 0.002(3) -0.013(3)
C132 0.045(4) 0.032(4) 0.037(5) 0.012(3) -0.007(3) 0.000(3)
C114 0.018(3) 0.029(3) 0.028(4) 0.000(3) -0.001(3) 0.005(3)
C234 0.026(4) 0.113(8) 0.037(5) -0.025(5) -0.006(4) 0.006(5)
C424 0.032(4) 0.025(3) 0.023(4) 0.013(3) 0.000(3) 0.001(3)
C212 0.044(4) 0.041(4) 0.060(6) 0.020(4) -0.007(4) 0.016(4)
C436 0.027(4) 0.047(4) 0.024(4) 0.002(3) 0.004(3) 0.011(3)
C42 0.056(5) 0.039(4) 0.067(6) 0.022(4) 0.009(4) 0.007(4)
C41 0.075(6) 0.071(6) 0.043(6) 0.011(4) -0.018(5) 0.008(5)
C135 0.037(4) 0.057(5) 0.049(5) 0.016(4) 0.005(4) 0.008(4)
C222 0.027(4) 0.030(4) 0.053(5) -0.001(3) -0.014(3) 0.012(3)
C411 0.020(3) 0.050(4) 0.042(5) 0.014(4) -0.002(3) 0.004(3)
C312 0.050(5) 0.024(4) 0.054(5) 0.005(3) -0.010(4) -0.002(3)
C232 0.035(4) 0.087(6) 0.059(7) -0.046(5) -0.026(4) 0.030(4)
C333 0.064(6) 0.060(6) 0.045(6) -0.013(4) 0.029(5) -0.024(5)
C334 0.113(8) 0.069(6) 0.042(6) -0.007(5) 0.031(6) -0.056(6)
C336 0.066(6) 0.064(6) 0.033(5) 0.007(4) -0.005(4) -0.044(5)
C133 0.043(5) 0.041(5) 0.061(6) 0.020(4) -0.005(4) -0.013(4)
C335 0.109(8) 0.095(7) 0.030(5) 0.017(5) 0.005(5) -0.049(7)
C214 0.052(5) 0.035(5) 0.123(9) -0.034(5) -0.030(5) 0.023(4)
C434 0.052(5) 0.066(5) 0.028(5) -0.015(4) 0.013(4) 0.017(4)
C223 0.029(4) 0.031(4) 0.096(8) 0.008(4) -0.026(4) 0.014(3)
C233 0.041(5) 0.127(9) 0.051(7) -0.058(6) -0.024(5) 0.038(6)
C433 0.051(5) 0.068(6) 0.024(4) 0.006(4) 0.010(4) 0.003(4)
C414 0.035(4) 0.042(4) 0.053(5) 0.024(4) -0.016(4) 0.003(3)
Si1 0.0295(10) 0.0325(10) 0.0369(12) 0.0093(9) -0.0049(9) 0.0118(9)
C213 0.049(5) 0.035(5) 0.121(9) 0.024(5) -0.038(5) 0.009(4)
C12 0.058(7) 0.217(15) 0.103(10) 0.094(10) -0.027(6) -0.019(8)
C11 0.042(6) 0.228(16) 0.195(16) -0.162(13) 0.026(7) 0.007(8)

loop_
_geom_bond_atom_site_label_1
_geom_bond_atom_site_label_2
_geom_bond_distance
_geom_bond_site_symmetry_2
_geom_bond_publ_flag
Pd1 Ga2 2.3675(10) . ?
Pd1 Ga4 2.4639(10) . ?
Pd1 Ga3 2.5304(11) . ?
Pd1 Ga1 2.5661(10) . ?
Pd1 Pd2 2.5908(9) . ?
Pd1 Pd3 2.7741(9) . ?
Pd2 C52A 2.186(10) . ?
Pd2 C51A 2.202(8) . ?
Pd2 C51B 2.22(2) . ?
Pd2 C52B 2.19(3) . ?
Pd2 Ga4 2.5488(10) . ?
Pd2 Ga1 2.5907(12) . ?
Pd2 Ga3 2.6566(10) . ?
Pd2 Pd3 2.8411(10) . ?
Pd3 C31 2.176(6) . ?
Pd3 C32 2.179(6) . ?
Pd3 Ga3 2.4560(11) . ?
Pd3 Ga1 2.4899(10) . ?
Ga4 C425 2.342(6) . ?
Ga4 C424 2.374(6) . ?
Ga4 C421 2.393(6) . ?
Ga4 C423 2.427(6) . ?
Ga4 C422 2.436(6) . ?
Ga1 C123 2.309(6) . ?
Ga1 C122 2.350(6) . ?
Ga1 C124 2.366(6) . ?
Ga1 C125 2.433(5) . ?
Ga1 C121 2.446(6) . ?
Ga2 C224 2.328(7) . ?
Ga2 C223 2.344(7) . ?
Ga2 C225 2.344(7) . ?
Ga2 C221 2.355(6) . ?
Ga2 C222 2.364(7) . ?
Ga3 C322 2.320(6) . ?
Ga3 C323 2.326(5) . ?
Ga3 C321 2.387(6) . ?
Ga3 C324 2.393(6) . ?
Ga3 C325 2.425(6) . ?
Si2 O2 1.625(5) . ?
Si2 C41 1.843(8) . ?
Si2 C31 1.850(7) . ?
Si2 C42 1.857(7) . ?
C323 C324 1.410(8) . ?
C323 C322 1.431(8) . ?
C323 C313 1.490(8) . ?
O2 Si1 1.631(5) . ?
C421 C422 1.414(9) . ?
C421 C425 1.443(8) . ?
C421 C411 1.485(8) . ?
C122 C121 1.419(8) . ?
C122 C123 1.431(8) . ?
C122 C112 1.495(9) . ?
C423 C424 1.414(9) . ?
C423 C422 1.426(9) . ?
C423 C413 1.500(9) . ?
C124 C123 1.418(8) . ?
C124 C125 1.424(8) . ?
C124 C114 1.497(8) . ?
C123 C113 1.490(8) . ?
C221 C222 1.424(10) . ?
C221 C225 1.443(9) . ?
C221 C211 1.505(8) . ?
C422 C412 1.505(9) . ?
C32 C31 1.388(9) . ?
C235 C234 1.376(11) . ?
C235 C236 1.388(10) . ?
C431 C436 1.401(9) . ?
C431 C432 1.400(9) . ?
C431 C425 1.474(9) . ?
C225 C224 1.444(10) . ?
C225 C231 1.464(11) . ?
C432 C433 1.380(10) . ?
C321 C322 1.409(8) . ?
C321 C325 1.439(9) . ?
C321 C311 1.498(8) . ?
C322 C312 1.507(9) . ?
C131 C135 1.373(9) . ?
C131 C136 1.394(9) . ?
C121 C125 1.429(8) . ?
C121 C111 1.489(8) . ?
C425 C424 1.423(9) . ?
C435 C436 1.369(9) . ?
C435 C434 1.378(10) . ?
C325 C324 1.433(8) . ?
C325 C331 1.480(9) . ?
C314 C324 1.497(9) . ?
C231 C236 1.399(10) . ?
C231 C232 1.399(10) . ?
C136 C132 1.406(8) . ?
C136 C125 1.473(8) . ?
C332 C331 1.399(9) . ?
C332 C333 1.402(10) . ?
C331 C336 1.352(10) . ?
C134 C133 1.368(11) . ?
C134 C135 1.399(10) . ?
C224 C223 1.397(12) . ?
C224 C214 1.516(10) . ?
C132 C133 1.390(10) . ?
C234 C233 1.369(13) . ?
C424 C414 1.499(8) . ?
C212 C222 1.491(10) . ?
C222 C223 1.438(10) . ?
C232 C233 1.377(14) . ?
C333 C334 1.338(13) . ?
C334 C335 1.367(12) . ?
C336 C335 1.367(10) . ?
C434 C433 1.366(11) . ?
C223 C213 1.514(11) . ?
Si1 C11 1.804(10) . ?
Si1 C12 1.806(10) . ?
Si1 C51B 1.83(2) . ?
Si1 C51A 1.858(8) . ?
C51A C52A 1.336(14) . ?
C51B C52B 1.42(4) . ?
